data_4346214
loop_
_publ_author_name
'Tanase, Tomoaki'
'Hatada, Satoko'
'Noda, Sayo'
'Takenaka, Hiroe'
'Nakamae, Kanako'
'Kure, Bunsho'
'Nakajima, Takayuki'

_publ_section_title
;
 Stepwise Expansion of Pd Chains from Binuclear Palladium(I) Complexes
 Supported by Tetraphosphine Ligands.
;
_journal_issue 17
_journal_name_full 'Inorganic chemistry'
_journal_page_first 8298
_journal_page_last 8309
_journal_paper_doi 10.1021/acs.inorgchem.5b00950
_journal_volume 54
_journal_year 2015
_chemical_formula_moiety 'C109 H126 Cl18 F12 O P10 Pd2 Rh2 '
_chemical_formula_sum 'C109 H126 Cl18 F12 O P10 Pd2 Rh2'
_chemical_formula_weight 3046.68
_space_group_IT_number 14
_space_group_name_Hall '-P 2ybc'
_space_group_name_H-M_alt 'P 1 21/c 1'
_symmetry_cell_setting monoclinic
_symmetry_Int_Tables_number 14
_symmetry_space_group_name_Hall '-P 2ybc'
_symmetry_space_group_name_H-M 'P 1 21/c 1'
_cell_angle_alpha 90.0000
_cell_angle_beta 94.298(3)
_cell_angle_gamma 90.0000
_cell_formula_units_Z 4
_cell_length_a 18.211(4)
_cell_length_b 15.302(3)
_cell_length_c 47.185(11)
_cell_measurement_reflns_used 18675
_cell_measurement_temperature 153(2)
_cell_measurement_theta_max 27.3
_cell_measurement_theta_min 2.9
_cell_volume 13112(5)
_computing_cell_refinement CrystalClear
_computing_data_collection CrystalClear
_computing_data_reduction CrystalStructure
_computing_molecular_graphics 'Mercury 3.0'
_computing_publication_material 'CrystalStructure 3.8'
_computing_structure_refinement SHELXL
_computing_structure_solution SIR92
_diffrn_ambient_temperature 153(2)
_diffrn_detector_area_resol_mean 7.31
_diffrn_measured_fraction_theta_full 0.980
_diffrn_measured_fraction_theta_max 0.980
_diffrn_measurement_device_type 'Rigaku Saturn'
_diffrn_measurement_method \w
_diffrn_radiation_type 'Mo K\a'
_diffrn_radiation_wavelength 0.71075
_diffrn_reflns_av_R_equivalents 0.078
_diffrn_reflns_limit_h_max 23
_diffrn_reflns_limit_h_min -23
_diffrn_reflns_limit_k_max 19
_diffrn_reflns_limit_k_min -19
_diffrn_reflns_limit_l_max 60
_diffrn_reflns_limit_l_min -60
_diffrn_reflns_number 74085
_diffrn_reflns_theta_full 27.50
_diffrn_reflns_theta_max 27.20
_exptl_absorpt_coefficient_mu 1.066
_exptl_absorpt_correction_T_max 0.948
_exptl_absorpt_correction_T_min 0.643
_exptl_absorpt_correction_type multi-scan
_exptl_absorpt_process_details 'Jacobson, R. (1998) Private communication'
_exptl_crystal_colour orange
_exptl_crystal_density_diffrn 1.543
_exptl_crystal_density_method 'not measured'
_exptl_crystal_description plate
_exptl_crystal_F_000 6136.00
_exptl_crystal_size_max 0.25
_exptl_crystal_size_mid 0.15
_exptl_crystal_size_min 0.05
_refine_diff_density_max 2.07
_refine_diff_density_min -1.41
_refine_ls_extinction_coef 0.00020(7)
_refine_ls_extinction_method SHELXL
_refine_ls_goodness_of_fit_ref 0.930
_refine_ls_hydrogen_treatment refall
_refine_ls_number_parameters 1398
_refine_ls_number_reflns 24379
_refine_ls_R_factor_gt 0.0888
_refine_ls_shift/su_max 0.002
_refine_ls_structure_factor_coef Fsqd
_refine_ls_weighting_details 'w = 1/[\s^2^(Fo^2^)+(0.1125P)^2^+0.0000P] where P=(Fo^2^+2Fc^2^)/3'
_refine_ls_weighting_scheme calc
_refine_ls_wR_factor_ref 0.2456
_reflns_number_gt 11603
_reflns_number_total 24379
_reflns_threshold_expression F^2^>2.0\s(F^2^)
_cod_data_source_file ic5b00950_si_002.cif
_cod_data_source_block '_5'
_cod_original_formula_sum 'C109 H126 Cl18 F12 O P10 Pd2 Rh2 '
_cod_database_code 4346214

loop_
_symmetry_equiv_pos_site_id
_symmetry_equiv_pos_as_xyz
1 +X,+Y,+Z
2 -X,1/2+Y,1/2-Z
3 -X,-Y,-Z
4 +X,1/2-Y,1/2+Z

loop_
_atom_site_label
_atom_site_type_symbol
_atom_site_fract_x
_atom_site_fract_y
_atom_site_fract_z
_atom_site_U_iso_or_equiv
_atom_site_adp_type
_atom_site_occupancy
_atom_site_symmetry_multiplicity
_atom_site_calc_flag
_atom_site_refinement_flags
Pd(1) Pd 0.32065(3) 0.50824(4) 0.341990(10) 0.03505(16) Uani 1.00 1 d .
Pd(2) Pd 0.35731(3) 0.49720(4) 0.398240(10) 0.03786(17) Uani 1.00 1 d .
Rh(1) Rh 0.03076(3) 0.42908(4) 0.263920(11) 0.03970(18) Uani 1.00 1 d .
Rh(2) Rh 0.71102(3) 0.66047(4) 0.434910(11) 0.04214(18) Uani 1.00 1 d .
Cl(1) Cl 0.10618(11) 0.30658(13) 0.25108(4) 0.0472(4) Uani 1.00 1 d .
Cl(2) Cl -0.02038(11) 0.34932(15) 0.30241(4) 0.0516(5) Uani 1.00 1 d .
Cl(3) Cl 0.64652(12) 0.74000(14) 0.39618(4) 0.0519(5) Uani 1.00 1 d .
Cl(4) Cl 0.39873(11) 0.49111(15) 0.44861(4) 0.0545(5) Uani 1.00 1 d .
Cl(5) Cl 0.0004(2) 0.8831(2) 0.42046(9) 0.1298(13) Uani 1.00 1 d .
Cl(6) Cl 0.1295(2) 0.9190(2) 0.38916(7) 0.1164(12) Uani 1.00 1 d .
Cl(7) Cl 0.22859(19) 0.9651(2) 0.32800(6) 0.0931(9) Uani 1.00 1 d .
Cl(8) Cl 0.1753(2) 1.1241(2) 0.29792(7) 0.1049(11) Uani 1.00 1 d .
Cl(9) Cl 0.0324(2) 0.1410(3) 0.40646(11) 0.1657(19) Uani 1.00 1 d .
Cl(10) Cl -0.0030(2) 0.1837(3) 0.34931(11) 0.1666(19) Uani 1.00 1 d .
Cl(11) Cl 0.2124(2) 0.6965(2) 0.18494(10) 0.1578(18) Uani 1.00 1 d .
Cl(12) Cl 0.2028(2) 0.7640(3) 0.12832(9) 0.1487(16) Uani 1.00 1 d .
Cl(13) Cl 0.1731(3) 0.4987(3) 0.11383(16) 0.219(2) Uani 1.00 1 d .
Cl(14) Cl 0.3001(4) 0.5551(4) 0.08427(11) 0.235(3) Uani 1.00 1 d .
Cl(15) Cl 0.4784(3) 0.1696(4) 0.47144(14) 0.236(3) Uani 1.00 1 d .
Cl(16) Cl 0.5017(4) 0.0319(3) 0.43436(15) 0.221(2) Uani 1.00 1 d .
Cl(17) Cl 0.0970(2) 0.7041(2) 0.03644(11) 0.1540(17) Uani 1.00 1 d .
Cl(18) Cl -0.0290(5) 0.5930(6) 0.0167(2) 0.129(3) Uani 0.50 1 d P
Cl(19) Cl -0.0075(6) 0.6277(7) 0.0003(2) 0.147(4) Uani 0.50 1 d P
P(1) P 0.30656(11) 0.48599(13) 0.29197(4) 0.0383(4) Uani 1.00 1 d .
P(2) P 0.13144(11) 0.46534(14) 0.29487(4) 0.0384(4) Uani 1.00 1 d .
P(3) P 0.23251(11) 0.40260(13) 0.34942(4) 0.0379(4) Uani 1.00 1 d .
P(4) P 0.23569(11) 0.47152(14) 0.40829(4) 0.0381(4) Uani 1.00 1 d .
P(5) P 0.40223(10) 0.62528(13) 0.34652(4) 0.0356(4) Uani 1.00 1 d .
P(6) P 0.47950(11) 0.50549(14) 0.38618(4) 0.0388(4) Uani 1.00 1 d .
P(7) P 0.63975(11) 0.54058(14) 0.41891(4) 0.0412(5) Uani 1.00 1 d .
P(8) P 0.76909(11) 0.59599(15) 0.39769(4) 0.0424(5) Uani 1.00 1 d .
P(9) P 0.65610(13) 0.48573(17) 0.28656(4) 0.0530(6) Uani 1.00 1 d .
P(10) P 0.25945(17) 0.95795(18) 0.48298(5) 0.0659(7) Uani 1.00 1 d .
F(1) F 0.7322(3) 0.5329(4) 0.28290(12) 0.0855(17) Uani 1.00 1 d .
F(2) F 0.6886(3) 0.3963(3) 0.27465(14) 0.101(2) Uani 1.00 1 d .
F(3) F 0.6267(3) 0.5098(3) 0.25481(12) 0.101(2) Uani 1.00 1 d .
F(4) F 0.5797(3) 0.4382(5) 0.29045(11) 0.115(2) Uani 1.00 1 d .
F(5) F 0.6249(3) 0.5721(5) 0.29882(19) 0.149(3) Uani 1.00 1 d .
F(6) F 0.6869(4) 0.4581(5) 0.31799(13) 0.118(2) Uani 1.00 1 d .
F(7) F 0.2581(4) 0.9388(4) 0.51624(13) 0.121(2) Uani 1.00 1 d .
F(8) F 0.2941(4) 1.0522(4) 0.48950(17) 0.133(2) Uani 1.00 1 d .
F(9) F 0.1793(3) 1.0014(4) 0.48153(17) 0.115(2) Uani 1.00 1 d .
F(10) F 0.2246(5) 0.8669(4) 0.4764(2) 0.165(3) Uani 1.00 1 d .
F(11) F 0.2598(4) 0.9786(5) 0.45039(12) 0.123(2) Uani 1.00 1 d .
F(12) F 0.3401(4) 0.9154(5) 0.48395(13) 0.122(2) Uani 1.00 1 d .
O(1) O 0.3975(5) 0.4699(6) 0.16456(19) 0.112(2) Uani 1.00 1 d .
C(1) C 0.2114(3) 0.4930(5) 0.27529(14) 0.0399(17) Uani 1.00 1 d .
C(2) C 0.1642(4) 0.3754(4) 0.31947(13) 0.0381(17) Uani 1.00 1 d .
C(3) C 0.1734(4) 0.4481(5) 0.37624(14) 0.0390(17) Uani 1.00 1 d .
C(4) C 0.4928(4) 0.5753(5) 0.35472(14) 0.0424(18) Uani 1.00 1 d .
C(5) C 0.5399(3) 0.5614(5) 0.41405(14) 0.0417(18) Uani 1.00 1 d .
C(6) C 0.6857(4) 0.5320(5) 0.38488(15) 0.0448(19) Uani 1.00 1 d .
C(7) C -0.0544(4) 0.5299(5) 0.25781(17) 0.048(2) Uani 1.00 1 d .
C(8) C -0.0818(4) 0.4510(5) 0.24151(16) 0.048(2) Uani 1.00 1 d .
C(9) C -0.0305(4) 0.4333(5) 0.22087(14) 0.0444(19) Uani 1.00 1 d .
C(10) C 0.0283(4) 0.4981(5) 0.22318(15) 0.049(2) Uani 1.00 1 d .
C(11) C 0.0094(4) 0.5604(5) 0.24512(16) 0.052(2) Uani 1.00 1 d .
C(12) C -0.0955(4) 0.5770(6) 0.27933(18) 0.061(2) Uani 1.00 1 d .
C(13) C -0.1514(5) 0.4016(6) 0.2473(2) 0.067(2) Uani 1.00 1 d .
C(14) C -0.0375(4) 0.3602(5) 0.19953(15) 0.053(2) Uani 1.00 1 d .
C(15) C 0.0910(5) 0.5062(6) 0.20488(18) 0.066(2) Uani 1.00 1 d .
C(16) C 0.0515(4) 0.6470(5) 0.25186(18) 0.054(2) Uani 1.00 1 d .
C(17) C 0.6828(5) 0.7650(6) 0.46606(16) 0.053(2) Uani 1.00 1 d .
C(18) C 0.6766(4) 0.6827(6) 0.47847(15) 0.055(2) Uani 1.00 1 d .
C(19) C 0.7471(5) 0.6380(5) 0.48028(15) 0.053(2) Uani 1.00 1 d .
C(20) C 0.7997(4) 0.6968(6) 0.46847(17) 0.061(2) Uani 1.00 1 d .
C(21) C 0.7599(5) 0.7751(6) 0.45953(17) 0.057(2) Uani 1.00 1 d .
C(22) C 0.6242(5) 0.8323(6) 0.4604(2) 0.072(2) Uani 1.00 1 d .
C(23) C 0.6041(4) 0.6507(6) 0.49043(15) 0.058(2) Uani 1.00 1 d .
C(24) C 0.7650(5) 0.5504(6) 0.49547(16) 0.072(2) Uani 1.00 1 d .
C(25) C 0.8802(4) 0.6814(7) 0.4698(2) 0.082(3) Uani 1.00 1 d .
C(26) C 0.7928(5) 0.8541(6) 0.4470(2) 0.078(3) Uani 1.00 1 d .
C(27) C 0.3351(4) 0.3714(4) 0.28721(13) 0.0378(17) Uani 1.00 1 d .
C(28) C 0.3045(4) 0.3155(5) 0.26629(17) 0.055(2) Uani 1.00 1 d .
C(29) C 0.3312(5) 0.2315(5) 0.26354(19) 0.063(2) Uani 1.00 1 d .
C(30) C 0.3887(4) 0.2001(5) 0.28192(17) 0.055(2) Uani 1.00 1 d .
C(31) C 0.4191(5) 0.2556(6) 0.30287(17) 0.063(2) Uani 1.00 1 d .
C(32) C 0.3955(4) 0.3423(5) 0.30533(16) 0.055(2) Uani 1.00 1 d .
C(33) C 0.3561(3) 0.5452(5) 0.26511(15) 0.0390(17) Uani 1.00 1 d .
C(34) C 0.3293(4) 0.6273(5) 0.25565(16) 0.050(2) Uani 1.00 1 d .
C(35) C 0.3624(4) 0.6698(6) 0.23312(17) 0.058(2) Uani 1.00 1 d .
C(36) C 0.4208(4) 0.6302(6) 0.21975(18) 0.060(2) Uani 1.00 1 d .
C(37) C 0.4481(4) 0.5510(6) 0.23016(18) 0.059(2) Uani 1.00 1 d .
C(38) C 0.4152(4) 0.5078(5) 0.25256(18) 0.055(2) Uani 1.00 1 d .
C(39) C 0.1138(4) 0.5601(4) 0.31787(13) 0.0390(17) Uani 1.00 1 d .
C(40) C 0.1646(4) 0.6308(5) 0.32243(14) 0.0439(19) Uani 1.00 1 d .
C(41) C 0.1484(5) 0.6995(5) 0.34091(16) 0.056(2) Uani 1.00 1 d .
C(42) C 0.0795(5) 0.6978(6) 0.35430(18) 0.058(2) Uani 1.00 1 d .
C(43) C 0.0317(5) 0.6302(6) 0.34857(18) 0.059(2) Uani 1.00 1 d .
C(44) C 0.0463(4) 0.5604(5) 0.33075(14) 0.0411(18) Uani 1.00 1 d .
C(45) C 0.2575(4) 0.2945(5) 0.36312(13) 0.0383(17) Uani 1.00 1 d .
C(46) C 0.3323(4) 0.2702(5) 0.36874(14) 0.0435(18) Uani 1.00 1 d .
C(47) C 0.3520(5) 0.1894(6) 0.38055(18) 0.057(2) Uani 1.00 1 d .
C(48) C 0.2976(6) 0.1292(6) 0.38663(18) 0.067(2) Uani 1.00 1 d .
C(49) C 0.2219(5) 0.1512(5) 0.38175(18) 0.064(2) Uani 1.00 1 d .
C(50) C 0.2023(4) 0.2322(5) 0.36937(16) 0.051(2) Uani 1.00 1 d .
C(51) C 0.2208(4) 0.3741(5) 0.42998(14) 0.0426(18) Uani 1.00 1 d .
C(52) C 0.2777(4) 0.3136(5) 0.43777(14) 0.048(2) Uani 1.00 1 d .
C(53) C 0.2626(5) 0.2368(5) 0.45274(16) 0.055(2) Uani 1.00 1 d .
C(54) C 0.1931(6) 0.2194(6) 0.46037(17) 0.065(2) Uani 1.00 1 d .
C(55) C 0.1378(5) 0.2788(6) 0.45359(17) 0.061(2) Uani 1.00 1 d .
C(56) C 0.1505(4) 0.3547(6) 0.43871(16) 0.056(2) Uani 1.00 1 d .
C(57) C 0.1867(4) 0.5571(4) 0.42626(14) 0.0423(18) Uani 1.00 1 d .
C(58) C 0.2261(5) 0.6040(5) 0.44871(16) 0.053(2) Uani 1.00 1 d .
C(59) C 0.1840(6) 0.6641(6) 0.46497(18) 0.075(3) Uani 1.00 1 d .
C(60) C 0.1121(6) 0.6821(6) 0.4580(2) 0.076(3) Uani 1.00 1 d .
C(61) C 0.0745(5) 0.6378(6) 0.4353(2) 0.074(3) Uani 1.00 1 d .
C(62) C 0.1116(4) 0.5757(5) 0.41979(17) 0.057(2) Uani 1.00 1 d .
C(63) C 0.4179(4) 0.7031(5) 0.31781(14) 0.0417(18) Uani 1.00 1 d .
C(64) C 0.3686(4) 0.7732(5) 0.31254(16) 0.054(2) Uani 1.00 1 d .
C(65) C 0.3803(5) 0.8336(5) 0.29154(17) 0.056(2) Uani 1.00 1 d .
C(66) C 0.4413(5) 0.8273(6) 0.27605(17) 0.061(2) Uani 1.00 1 d .
C(67) C 0.4900(4) 0.7585(6) 0.28023(16) 0.055(2) Uani 1.00 1 d .
C(68) C 0.4779(4) 0.6957(5) 0.30079(17) 0.052(2) Uani 1.00 1 d .
C(69) C 0.3901(4) 0.7014(4) 0.37606(14) 0.0387(17) Uani 1.00 1 d .
C(70) C 0.3236(4) 0.7079(5) 0.38920(17) 0.054(2) Uani 1.00 1 d .
C(71) C 0.3159(5) 0.7688(6) 0.4100(2) 0.067(2) Uani 1.00 1 d .
C(72) C 0.3741(7) 0.8247(6) 0.41863(19) 0.076(3) Uani 1.00 1 d .
C(73) C 0.4378(6) 0.8203(6) 0.4062(2) 0.067(2) Uani 1.00 1 d .
C(74) C 0.4478(4) 0.7592(5) 0.38440(16) 0.051(2) Uani 1.00 1 d .
C(75) C 0.5213(4) 0.3986(5) 0.38067(15) 0.0415(18) Uani 1.00 1 d .
C(76) C 0.5592(4) 0.3780(5) 0.35723(16) 0.048(2) Uani 1.00 1 d .
C(77) C 0.5896(5) 0.2944(6) 0.3547(2) 0.069(2) Uani 1.00 1 d .
C(78) C 0.5838(5) 0.2321(7) 0.3748(2) 0.073(2) Uani 1.00 1 d .
C(79) C 0.5437(5) 0.2507(6) 0.3981(2) 0.064(2) Uani 1.00 1 d .
C(80) C 0.5111(4) 0.3331(6) 0.40146(18) 0.057(2) Uani 1.00 1 d .
C(81) C 0.6502(4) 0.4347(5) 0.43756(15) 0.047(2) Uani 1.00 1 d .
C(82) C 0.7004(5) 0.3712(6) 0.4308(2) 0.069(2) Uani 1.00 1 d .
C(83) C 0.7100(6) 0.2953(7) 0.4471(2) 0.084(3) Uani 1.00 1 d .
C(84) C 0.6675(6) 0.2808(7) 0.4701(2) 0.087(3) Uani 1.00 1 d .
C(85) C 0.6178(6) 0.3448(7) 0.4778(2) 0.073(3) Uani 1.00 1 d .
C(86) C 0.6094(5) 0.4220(6) 0.46142(19) 0.064(2) Uani 1.00 1 d .
C(87) C 0.7989(4) 0.6660(5) 0.36976(16) 0.0473(19) Uani 1.00 1 d .
C(88) C 0.7716(5) 0.6551(6) 0.34138(18) 0.064(2) Uani 1.00 1 d .
C(89) C 0.7974(5) 0.7098(6) 0.31983(17) 0.064(2) Uani 1.00 1 d .
C(90) C 0.8482(5) 0.7726(6) 0.32685(19) 0.062(2) Uani 1.00 1 d .
C(91) C 0.8764(5) 0.7844(6) 0.35551(19) 0.065(2) Uani 1.00 1 d .
C(92) C 0.8512(4) 0.7323(5) 0.37600(17) 0.053(2) Uani 1.00 1 d .
C(93) C 0.8452(4) 0.5171(5) 0.40263(16) 0.048(2) Uani 1.00 1 d .
C(94) C 0.8836(5) 0.4886(5) 0.3789(2) 0.059(2) Uani 1.00 1 d .
C(95) C 0.9360(6) 0.4232(7) 0.3833(2) 0.078(3) Uani 1.00 1 d .
C(96) C 0.9536(5) 0.3886(7) 0.4101(2) 0.076(3) Uani 1.00 1 d .
C(97) C 0.9192(5) 0.4140(7) 0.4328(2) 0.077(3) Uani 1.00 1 d .
C(98) C 0.8608(5) 0.4792(6) 0.4301(2) 0.067(2) Uani 1.00 1 d .
C(99) C 0.0943(5) 0.9086(8) 0.4223(2) 0.093(3) Uani 1.00 1 d .
C(100) C 0.2517(6) 1.0610(7) 0.3109(2) 0.086(3) Uani 1.00 1 d .
C(101) C -0.0047(10) 0.1015(10) 0.3713(3) 0.175(8) Uani 1.00 1 d .
C(102) C 0.1902(6) 0.7848(8) 0.1640(2) 0.103(4) Uani 1.00 1 d .
C(103) C 0.2706(9) 0.5211(13) 0.1152(2) 0.180(8) Uani 1.00 1 d .
C(104) C 0.4997(11) 0.0577(10) 0.4656(3) 0.161(7) Uani 1.00 1 d .
C(106) C 0.2855(6) 0.4476(8) 0.1892(2) 0.091(3) Uani 1.00 1 d .
C(107) C 0.4576(6) 0.4313(7) 0.1538(2) 0.086(3) Uani 1.00 1 d .
C(108) C 0.0696(6) 0.6014(8) 0.0255(3) 0.118(4) Uani 1.00 1 d .
C(109) C 0.3477(7) 0.4036(11) 0.1771(3) 0.128(5) Uani 1.00 1 d .
C(110) C 0.5154(8) 0.5043(9) 0.1489(3) 0.132(5) Uani 1.00 1 d .
H(1) H 0.2041 0.5537 0.2684 0.048 Uiso 1.00 1 c R
H(2) H 0.2092 0.4551 0.2582 0.048 Uiso 1.00 1 c R
H(3) H 0.1205 0.3497 0.3276 0.046 Uiso 1.00 1 c R
H(4) H 0.1858 0.3293 0.3080 0.046 Uiso 1.00 1 c R
H(5) H 0.1488 0.5023 0.3690 0.047 Uiso 1.00 1 c R
H(6) H 0.1352 0.4053 0.3807 0.047 Uiso 1.00 1 c R
H(7) H 0.5308 0.6204 0.3593 0.051 Uiso 1.00 1 c R
H(8) H 0.5075 0.5397 0.3386 0.051 Uiso 1.00 1 c R
H(9) H 0.5337 0.6250 0.4108 0.050 Uiso 1.00 1 c R
H(10) H 0.5195 0.5485 0.4325 0.050 Uiso 1.00 1 c R
H(11) H 0.6974 0.4710 0.3800 0.054 Uiso 1.00 1 c R
H(12) H 0.6571 0.5605 0.3688 0.054 Uiso 1.00 1 c R
H(13) H -0.1408 0.5452 0.2825 0.073 Uiso 1.00 1 c R
H(14) H -0.1078 0.6360 0.2724 0.073 Uiso 1.00 1 c R
H(15) H -0.0648 0.5809 0.2973 0.073 Uiso 1.00 1 c R
H(16) H -0.1562 0.3498 0.2351 0.081 Uiso 1.00 1 c R
H(17) H -0.1943 0.4396 0.2434 0.081 Uiso 1.00 1 c R
H(18) H -0.1488 0.3835 0.2673 0.081 Uiso 1.00 1 c R
H(19) H 0.0031 0.3634 0.1871 0.063 Uiso 1.00 1 c R
H(20) H -0.0845 0.3655 0.1881 0.063 Uiso 1.00 1 c R
H(21) H -0.0357 0.3040 0.2095 0.063 Uiso 1.00 1 c R
H(22) H 0.1194 0.5588 0.2102 0.079 Uiso 1.00 1 c R
H(23) H 0.0721 0.5105 0.1849 0.079 Uiso 1.00 1 c R
H(24) H 0.1227 0.4547 0.2074 0.079 Uiso 1.00 1 c R
H(25) H 0.0290 0.6777 0.2672 0.064 Uiso 1.00 1 c R
H(26) H 0.0490 0.6840 0.2349 0.064 Uiso 1.00 1 c R
H(27) H 0.1031 0.6340 0.2577 0.064 Uiso 1.00 1 c R
H(28) H 0.6454 0.8842 0.4520 0.086 Uiso 1.00 1 c R
H(29) H 0.6036 0.8482 0.4783 0.086 Uiso 1.00 1 c R
H(30) H 0.5851 0.8085 0.4472 0.086 Uiso 1.00 1 c R
H(31) H 0.5655 0.6947 0.4866 0.069 Uiso 1.00 1 c R
H(32) H 0.6123 0.6418 0.5110 0.069 Uiso 1.00 1 c R
H(33) H 0.5888 0.5955 0.4813 0.069 Uiso 1.00 1 c R
H(34) H 0.7201 0.5265 0.5027 0.086 Uiso 1.00 1 c R
H(35) H 0.8020 0.5601 0.5113 0.086 Uiso 1.00 1 c R
H(36) H 0.7843 0.5091 0.4820 0.086 Uiso 1.00 1 c R
H(37) H 0.8915 0.6248 0.4788 0.098 Uiso 1.00 1 c R
H(38) H 0.9057 0.7279 0.4809 0.098 Uiso 1.00 1 c R
H(39) H 0.8967 0.6813 0.4505 0.098 Uiso 1.00 1 c R
H(40) H 0.8455 0.8445 0.4454 0.094 Uiso 1.00 1 c R
H(41) H 0.7860 0.9046 0.4593 0.094 Uiso 1.00 1 c R
H(42) H 0.7685 0.8652 0.4281 0.094 Uiso 1.00 1 c R
H(43) H 0.2648 0.3352 0.2537 0.066 Uiso 1.00 1 c R
H(44) H 0.3100 0.1947 0.2489 0.075 Uiso 1.00 1 c R
H(45) H 0.4067 0.1423 0.2801 0.066 Uiso 1.00 1 c R
H(46) H 0.4571 0.2342 0.3160 0.076 Uiso 1.00 1 c R
H(47) H 0.4195 0.3806 0.3189 0.066 Uiso 1.00 1 c R
H(48) H 0.2894 0.6540 0.2643 0.060 Uiso 1.00 1 c R
H(49) H 0.3451 0.7257 0.2269 0.069 Uiso 1.00 1 c R
H(50) H 0.4410 0.6573 0.2040 0.072 Uiso 1.00 1 c R
H(51) H 0.4893 0.5253 0.2222 0.071 Uiso 1.00 1 c R
H(52) H 0.4337 0.4527 0.2591 0.066 Uiso 1.00 1 c R
H(53) H 0.2090 0.6315 0.3131 0.053 Uiso 1.00 1 c R
H(54) H 0.1823 0.7461 0.3445 0.067 Uiso 1.00 1 c R
H(55) H 0.0677 0.7432 0.3669 0.070 Uiso 1.00 1 c R
H(56) H -0.0138 0.6307 0.3572 0.071 Uiso 1.00 1 c R
H(57) H 0.0118 0.5144 0.3274 0.049 Uiso 1.00 1 c R
H(58) H 0.3699 0.3099 0.3643 0.052 Uiso 1.00 1 c R
H(59) H 0.4025 0.1751 0.3845 0.069 Uiso 1.00 1 c R
H(60) H 0.3113 0.0734 0.3941 0.080 Uiso 1.00 1 c R
H(61) H 0.1849 0.1115 0.3868 0.077 Uiso 1.00 1 c R
H(62) H 0.1518 0.2458 0.3651 0.061 Uiso 1.00 1 c R
H(63) H 0.3264 0.3250 0.4329 0.057 Uiso 1.00 1 c R
H(64) H 0.3013 0.1966 0.4576 0.066 Uiso 1.00 1 c R
H(65) H 0.1831 0.1671 0.4702 0.078 Uiso 1.00 1 c R
H(66) H 0.0897 0.2675 0.4593 0.073 Uiso 1.00 1 c R
H(67) H 0.1111 0.3942 0.4343 0.067 Uiso 1.00 1 c R
H(68) H 0.2776 0.5963 0.4528 0.063 Uiso 1.00 1 c R
H(69) H 0.2079 0.6920 0.4811 0.090 Uiso 1.00 1 c R
H(70) H 0.0872 0.7245 0.4685 0.091 Uiso 1.00 1 c R
H(71) H 0.0239 0.6498 0.4304 0.089 Uiso 1.00 1 c R
H(72) H 0.0855 0.5455 0.4046 0.068 Uiso 1.00 1 c R
H(73) H 0.3272 0.7790 0.3235 0.064 Uiso 1.00 1 c R
H(74) H 0.3460 0.8797 0.2878 0.067 Uiso 1.00 1 c R
H(75) H 0.4500 0.8708 0.2623 0.074 Uiso 1.00 1 c R
H(76) H 0.5313 0.7540 0.2692 0.066 Uiso 1.00 1 c R
H(77) H 0.5104 0.6474 0.3033 0.063 Uiso 1.00 1 c R
H(78) H 0.2839 0.6698 0.3836 0.065 Uiso 1.00 1 c R
H(79) H 0.2706 0.7731 0.4186 0.081 Uiso 1.00 1 c R
H(80) H 0.3685 0.8660 0.4334 0.091 Uiso 1.00 1 c R
H(81) H 0.4768 0.8589 0.4121 0.081 Uiso 1.00 1 c R
H(82) H 0.4928 0.7571 0.3755 0.061 Uiso 1.00 1 c R
H(83) H 0.5647 0.4205 0.3428 0.057 Uiso 1.00 1 c R
H(84) H 0.6150 0.2811 0.3384 0.083 Uiso 1.00 1 c R
H(85) H 0.6067 0.1767 0.3731 0.088 Uiso 1.00 1 c R
H(86) H 0.5382 0.2068 0.4120 0.077 Uiso 1.00 1 c R
H(87) H 0.4830 0.3447 0.4172 0.068 Uiso 1.00 1 c R
H(88) H 0.7287 0.3795 0.4149 0.083 Uiso 1.00 1 c R
H(89) H 0.7457 0.2533 0.4425 0.101 Uiso 1.00 1 c R
H(90) H 0.6723 0.2276 0.4805 0.104 Uiso 1.00 1 c R
H(91) H 0.5900 0.3365 0.4938 0.088 Uiso 1.00 1 c R
H(92) H 0.5758 0.4658 0.4666 0.077 Uiso 1.00 1 c R
H(93) H 0.7360 0.6111 0.3365 0.077 Uiso 1.00 1 c R
H(94) H 0.7791 0.7024 0.3006 0.076 Uiso 1.00 1 c R
H(95) H 0.8651 0.8091 0.3124 0.075 Uiso 1.00 1 c R
H(96) H 0.9123 0.8281 0.3603 0.078 Uiso 1.00 1 c R
H(97) H 0.8696 0.7409 0.3952 0.064 Uiso 1.00 1 c R
H(98) H 0.8735 0.5138 0.3606 0.071 Uiso 1.00 1 c R
H(99) H 0.9603 0.4016 0.3676 0.093 Uiso 1.00 1 c R
H(100) H 0.9912 0.3456 0.4125 0.091 Uiso 1.00 1 c R
H(101) H 0.9329 0.3891 0.4509 0.093 Uiso 1.00 1 c R
H(102) H 0.8344 0.4958 0.4458 0.080 Uiso 1.00 1 c R
H(103) H 0.1023 0.9641 0.4329 0.112 Uiso 1.00 1 c R
H(104) H 0.1219 0.8623 0.4332 0.112 Uiso 1.00 1 c R
H(105) H 0.2812 1.0458 0.2948 0.104 Uiso 1.00 1 c R
H(106) H 0.2832 1.0971 0.3244 0.104 Uiso 1.00 1 c R
H(107) H 0.0258 0.0528 0.3649 0.209 Uiso 1.00 1 c R
H(108) H -0.0558 0.0802 0.3723 0.209 Uiso 1.00 1 c R
H(109) H 0.2213 0.8350 0.1706 0.123 Uiso 1.00 1 c R
H(110) H 0.1382 0.8008 0.1659 0.123 Uiso 1.00 1 c R
H(111) H 0.2825 0.5664 0.1298 0.216 Uiso 1.00 1 c R
H(112) H 0.2978 0.4674 0.1212 0.216 Uiso 1.00 1 c R
H(113) H 0.5483 0.0446 0.4755 0.193 Uiso 1.00 1 c R
H(114) H 0.4627 0.0210 0.4743 0.193 Uiso 1.00 1 c R
H(115) H 0.2989 0.4622 0.2092 0.109 Uiso 1.00 1 c R
H(116) H 0.2426 0.4087 0.1880 0.109 Uiso 1.00 1 c R
H(117) H 0.2734 0.5013 0.1785 0.109 Uiso 1.00 1 c R
H(118) H 0.4427 0.4017 0.1356 0.103 Uiso 1.00 1 c R
H(119) H 0.4792 0.3872 0.1673 0.103 Uiso 1.00 1 c R
H(120) H 0.3289 0.3623 0.1621 0.153 Uiso 1.00 1 c R
H(121) H 0.3760 0.3698 0.1921 0.153 Uiso 1.00 1 c R
H(122) H 0.5062 0.5283 0.1297 0.158 Uiso 1.00 1 c R
H(123) H 0.5651 0.4795 0.1511 0.158 Uiso 1.00 1 c R
H(124) H 0.5110 0.5510 0.1629 0.158 Uiso 1.00 1 c R

loop_
_atom_site_aniso_label
_atom_site_aniso_U_11
_atom_site_aniso_U_22
_atom_site_aniso_U_33
_atom_site_aniso_U_12
_atom_site_aniso_U_13
_atom_site_aniso_U_23
Pd(1) 0.0347(3) 0.0416(3) 0.0279(2) -0.0018(2) -0.0039(2) 0.0015(2)
Pd(2) 0.0356(3) 0.0485(4) 0.0283(2) -0.0037(2) -0.0050(2) 0.0036(2)
Rh(1) 0.0328(3) 0.0486(4) 0.0366(3) 0.0008(2) -0.0047(2) -0.0025(2)
Rh(2) 0.0419(3) 0.0518(4) 0.0318(3) -0.0070(3) -0.0034(2) 0.0008(2)
Cl(1) 0.0404(11) 0.0531(13) 0.0469(9) 0.0032(9) -0.0053(8) -0.0064(8)
Cl(2) 0.0406(11) 0.0668(14) 0.0472(10) -0.0103(10) 0.0018(8) 0.0050(9)
Cl(3) 0.0535(12) 0.0572(13) 0.0440(9) 0.0028(10) -0.0028(8) 0.0078(8)
Cl(4) 0.0466(11) 0.0837(16) 0.0316(8) -0.0129(11) -0.0069(7) 0.0111(9)
Cl(5) 0.085(2) 0.133(3) 0.170(3) -0.023(2) -0.002(2) 0.021(2)
Cl(6) 0.158(3) 0.084(2) 0.113(2) -0.031(2) 0.043(2) -0.0208(18)
Cl(7) 0.120(2) 0.077(2) 0.0854(18) -0.0025(18) 0.0248(17) 0.0004(14)
Cl(8) 0.122(2) 0.087(2) 0.100(2) 0.009(2) -0.0361(19) -0.0218(17)
Cl(9) 0.189(4) 0.148(3) 0.172(4) -0.025(3) 0.092(3) -0.056(3)
Cl(10) 0.125(3) 0.178(4) 0.187(4) -0.029(3) -0.059(3) 0.024(3)
Cl(11) 0.156(3) 0.143(3) 0.163(3) -0.020(3) -0.060(3) 0.056(2)
Cl(12) 0.118(3) 0.202(4) 0.130(3) 0.053(3) 0.029(2) 0.023(2)
Cl(13) 0.160(4) 0.224(6) 0.278(7) -0.049(4) 0.060(4) -0.099(5)
Cl(14) 0.373(9) 0.205(5) 0.128(3) -0.144(6) 0.025(4) -0.031(3)
Cl(15) 0.199(5) 0.258(6) 0.270(6) -0.093(4) 0.142(5) -0.147(5)
Cl(16) 0.345(9) 0.095(3) 0.220(6) -0.026(4) 0.005(5) -0.028(3)
Cl(17) 0.131(3) 0.115(3) 0.221(4) -0.032(2) 0.042(3) -0.060(3)
Cl(18) 0.103(6) 0.101(7) 0.184(9) -0.005(5) 0.019(6) -0.064(6)
Cl(19) 0.147(10) 0.123(8) 0.166(9) 0.019(6) -0.027(7) 0.029(6)
P(1) 0.0362(10) 0.0484(13) 0.0294(8) -0.0003(9) -0.0037(7) -0.0002(7)
P(2) 0.0321(10) 0.0482(13) 0.0340(9) 0.0006(9) -0.0033(7) -0.0010(8)
P(3) 0.0351(10) 0.0442(12) 0.0331(9) -0.0013(9) -0.0049(7) 0.0005(7)
P(4) 0.0355(10) 0.0496(13) 0.0289(8) -0.0019(9) -0.0007(7) 0.0011(7)
P(5) 0.0319(10) 0.0425(12) 0.0319(8) -0.0022(9) -0.0019(7) 0.0040(7)
P(6) 0.0339(10) 0.0471(12) 0.0341(8) -0.0021(9) -0.0064(7) 0.0055(8)
P(7) 0.0359(11) 0.0506(13) 0.0359(9) -0.0057(10) -0.0063(8) 0.0030(8)
P(8) 0.0384(11) 0.0547(14) 0.0336(9) -0.0055(10) -0.0011(8) -0.0025(8)
P(9) 0.0457(13) 0.0661(16) 0.0464(11) -0.0023(12) -0.0015(9) -0.0114(10)
P(10) 0.087(2) 0.0559(17) 0.0544(13) 0.0009(15) 0.0045(13) -0.0035(11)
F(1) 0.064(3) 0.102(4) 0.091(4) -0.032(3) 0.009(3) -0.012(3)
F(2) 0.102(4) 0.068(4) 0.127(5) 0.005(3) -0.025(4) -0.039(3)
F(3) 0.126(5) 0.095(4) 0.075(3) -0.034(4) -0.037(3) 0.024(3)
F(4) 0.074(4) 0.215(7) 0.056(3) -0.067(4) 0.014(2) -0.018(3)
F(5) 0.069(4) 0.163(7) 0.207(8) 0.051(4) -0.040(4) -0.119(6)
F(6) 0.121(5) 0.154(6) 0.072(3) -0.052(5) -0.038(3) 0.015(3)
F(7) 0.174(7) 0.123(5) 0.068(3) 0.036(5) 0.019(4) 0.022(3)
F(8) 0.144(7) 0.091(5) 0.156(6) -0.039(5) -0.044(5) 0.019(4)
F(9) 0.075(4) 0.126(6) 0.147(6) 0.029(4) 0.031(4) 0.039(4)
F(10) 0.219(10) 0.065(4) 0.202(8) -0.040(5) -0.050(7) -0.010(5)
F(11) 0.127(6) 0.187(7) 0.056(3) 0.046(5) 0.007(3) 0.012(4)
F(12) 0.109(5) 0.187(7) 0.073(4) 0.052(5) 0.017(3) 0.022(4)
O(1) 0.099(6) 0.135(8) 0.101(6) 0.005(6) 0.002(5) -0.024(5)
C(1) 0.030(3) 0.051(5) 0.037(3) 0.003(3) -0.009(2) -0.004(3)
C(2) 0.037(4) 0.046(4) 0.031(3) 0.008(3) 0.003(2) -0.005(2)
C(3) 0.034(4) 0.048(4) 0.035(3) -0.004(3) 0.008(2) -0.003(3)
C(4) 0.048(4) 0.046(4) 0.032(3) 0.002(3) -0.007(3) -0.002(3)
C(5) 0.036(4) 0.060(5) 0.028(3) 0.000(3) 0.002(2) 0.006(3)
C(6) 0.041(4) 0.050(5) 0.042(3) 0.004(3) -0.006(3) -0.007(3)
C(7) 0.049(5) 0.035(4) 0.057(4) 0.008(4) -0.010(3) 0.005(3)
C(8) 0.035(4) 0.053(5) 0.051(4) 0.003(4) -0.020(3) -0.000(3)
C(9) 0.041(4) 0.062(5) 0.029(3) 0.001(4) -0.003(3) -0.005(3)
C(10) 0.043(4) 0.062(5) 0.039(3) -0.000(4) -0.014(3) 0.008(3)
C(11) 0.047(5) 0.061(6) 0.046(4) 0.007(4) -0.018(3) 0.001(3)
C(12) 0.046(5) 0.074(6) 0.061(5) 0.020(4) -0.004(4) -0.001(4)
C(13) 0.054(5) 0.074(7) 0.072(5) 0.003(5) -0.014(4) -0.002(4)
C(14) 0.051(5) 0.073(6) 0.033(3) 0.004(4) -0.001(3) -0.006(3)
C(15) 0.079(7) 0.073(6) 0.045(4) 0.009(5) 0.007(4) -0.003(4)
C(16) 0.057(5) 0.042(5) 0.060(4) 0.010(4) -0.006(4) 0.002(3)
C(17) 0.063(6) 0.062(6) 0.036(3) -0.014(5) 0.007(3) -0.004(3)
C(18) 0.055(5) 0.084(7) 0.026(3) -0.020(5) 0.004(3) -0.016(3)
C(19) 0.056(5) 0.065(6) 0.035(3) -0.004(4) -0.015(3) -0.002(3)
C(20) 0.046(5) 0.085(7) 0.049(4) -0.026(5) -0.013(3) -0.003(4)
C(21) 0.069(6) 0.050(5) 0.052(4) -0.025(5) -0.004(4) -0.011(3)
C(22) 0.081(7) 0.065(6) 0.070(6) 0.001(6) 0.013(5) -0.023(4)
C(23) 0.052(5) 0.088(7) 0.034(3) -0.012(5) 0.003(3) 0.001(3)
C(24) 0.088(7) 0.091(7) 0.033(4) -0.021(6) -0.016(4) 0.006(4)
C(25) 0.045(5) 0.127(9) 0.069(5) -0.022(6) -0.015(4) -0.027(5)
C(26) 0.073(7) 0.089(8) 0.077(6) -0.011(6) 0.027(5) -0.038(5)
C(27) 0.037(4) 0.049(4) 0.028(3) 0.008(3) 0.006(2) -0.000(2)
C(28) 0.043(4) 0.062(6) 0.056(4) 0.010(4) -0.013(3) -0.015(4)
C(29) 0.069(6) 0.049(5) 0.068(5) 0.010(5) -0.018(4) -0.016(4)
C(30) 0.055(5) 0.044(5) 0.066(5) 0.011(4) 0.005(4) -0.015(4)
C(31) 0.067(6) 0.066(6) 0.053(4) 0.025(5) -0.020(4) -0.004(4)
C(32) 0.058(5) 0.060(5) 0.045(4) 0.022(4) -0.010(3) -0.017(3)
C(33) 0.027(3) 0.050(5) 0.040(3) -0.007(3) 0.007(2) -0.003(3)
C(34) 0.037(4) 0.067(6) 0.044(4) -0.010(4) -0.001(3) -0.001(3)
C(35) 0.053(5) 0.066(6) 0.052(4) -0.018(4) -0.012(4) 0.024(4)
C(36) 0.044(5) 0.083(7) 0.054(5) -0.015(5) 0.009(4) 0.023(4)
C(37) 0.041(4) 0.081(7) 0.056(4) -0.000(5) 0.009(3) 0.002(4)
C(38) 0.050(5) 0.055(5) 0.060(5) -0.005(4) -0.003(4) 0.008(4)
C(39) 0.051(4) 0.039(4) 0.026(3) -0.002(3) -0.001(3) 0.000(2)
C(40) 0.043(4) 0.050(5) 0.036(3) 0.011(4) -0.012(3) -0.001(3)
C(41) 0.064(6) 0.057(5) 0.045(4) -0.002(4) -0.007(4) -0.006(3)
C(42) 0.067(6) 0.049(5) 0.059(5) 0.005(5) 0.004(4) -0.007(4)
C(43) 0.060(6) 0.064(6) 0.054(4) 0.003(5) 0.004(4) -0.009(4)
C(44) 0.029(3) 0.056(5) 0.039(3) 0.001(3) 0.002(2) -0.001(3)
C(45) 0.036(4) 0.047(4) 0.031(3) -0.006(3) -0.001(2) -0.005(3)
C(46) 0.049(5) 0.043(5) 0.038(3) -0.004(4) 0.005(3) 0.007(3)
C(47) 0.046(5) 0.060(6) 0.063(5) 0.004(4) -0.008(4) 0.009(4)
C(48) 0.087(7) 0.052(6) 0.057(5) 0.005(5) -0.023(5) 0.006(4)
C(49) 0.080(7) 0.042(5) 0.067(5) -0.020(5) -0.016(5) -0.001(4)
C(50) 0.048(5) 0.041(5) 0.061(4) -0.005(4) -0.016(3) 0.003(3)
C(51) 0.043(4) 0.052(5) 0.032(3) -0.004(4) 0.002(3) -0.003(3)
C(52) 0.059(5) 0.046(5) 0.037(3) 0.001(4) -0.007(3) -0.001(3)
C(53) 0.064(6) 0.060(6) 0.041(4) 0.007(5) -0.009(4) -0.000(3)
C(54) 0.097(8) 0.053(6) 0.043(4) -0.023(5) -0.008(4) 0.010(3)
C(55) 0.059(6) 0.072(6) 0.050(4) -0.021(5) 0.001(4) 0.016(4)
C(56) 0.046(5) 0.074(6) 0.046(4) -0.009(4) 0.001(3) 0.003(4)
C(57) 0.054(5) 0.039(4) 0.036(3) -0.001(4) 0.012(3) -0.002(3)
C(58) 0.064(5) 0.050(5) 0.044(4) -0.006(4) 0.009(3) -0.001(3)
C(59) 0.115(9) 0.070(7) 0.040(4) 0.007(6) 0.006(5) -0.016(4)
C(60) 0.094(8) 0.067(7) 0.068(6) 0.030(6) 0.012(5) -0.012(5)
C(61) 0.069(6) 0.088(8) 0.066(6) 0.025(6) 0.008(5) 0.006(5)
C(62) 0.052(5) 0.064(6) 0.052(4) 0.015(4) -0.006(4) -0.013(4)
C(63) 0.044(4) 0.047(5) 0.034(3) -0.006(3) 0.004(3) 0.000(3)
C(64) 0.056(5) 0.059(6) 0.046(4) 0.010(4) 0.008(3) 0.010(3)
C(65) 0.064(6) 0.055(5) 0.049(4) -0.003(4) -0.002(4) 0.012(3)
C(66) 0.086(7) 0.054(6) 0.043(4) -0.010(5) -0.004(4) 0.010(3)
C(67) 0.042(4) 0.081(7) 0.042(4) -0.004(4) 0.001(3) 0.007(4)
C(68) 0.051(5) 0.050(5) 0.054(4) -0.011(4) -0.007(4) 0.008(3)
C(69) 0.046(4) 0.032(4) 0.037(3) 0.002(3) -0.002(3) -0.001(2)
C(70) 0.054(5) 0.057(5) 0.052(4) 0.008(4) 0.011(4) 0.004(3)
C(71) 0.071(6) 0.057(6) 0.077(6) 0.009(5) 0.025(5) -0.010(4)
C(72) 0.118(9) 0.061(6) 0.052(5) -0.014(6) 0.020(5) -0.019(4)
C(73) 0.085(7) 0.051(6) 0.065(5) -0.003(5) -0.007(5) -0.017(4)
C(74) 0.057(5) 0.042(5) 0.054(4) -0.008(4) 0.003(3) -0.008(3)
C(75) 0.042(4) 0.045(4) 0.036(3) -0.014(3) -0.007(3) 0.007(3)
C(76) 0.049(5) 0.048(5) 0.045(4) 0.005(4) -0.010(3) -0.003(3)
C(77) 0.057(6) 0.073(7) 0.074(6) 0.008(5) -0.016(4) -0.009(5)
C(78) 0.060(6) 0.059(7) 0.097(7) 0.002(5) -0.013(5) -0.001(5)
C(79) 0.061(6) 0.043(5) 0.084(6) -0.004(5) -0.025(5) 0.013(4)
C(80) 0.045(5) 0.064(6) 0.060(5) -0.001(4) -0.007(4) 0.013(4)
C(81) 0.049(5) 0.055(5) 0.036(3) -0.009(4) -0.010(3) 0.010(3)
C(82) 0.051(6) 0.072(7) 0.081(6) -0.007(5) -0.024(5) -0.010(5)
C(83) 0.077(8) 0.053(7) 0.119(9) 0.006(6) -0.017(7) 0.009(6)
C(84) 0.075(7) 0.073(8) 0.108(8) -0.024(6) -0.024(6) 0.055(6)
C(85) 0.076(7) 0.083(8) 0.059(5) -0.008(6) -0.013(5) 0.032(5)
C(86) 0.062(6) 0.066(6) 0.061(5) -0.008(5) -0.013(4) 0.013(4)
C(87) 0.043(4) 0.053(5) 0.047(4) -0.003(4) 0.006(3) -0.008(3)
C(88) 0.075(6) 0.060(6) 0.055(5) -0.006(5) -0.015(4) -0.004(4)
C(89) 0.090(7) 0.065(6) 0.037(4) -0.003(5) 0.006(4) 0.005(4)
C(90) 0.068(6) 0.059(6) 0.063(5) -0.001(5) 0.020(4) 0.010(4)
C(91) 0.072(6) 0.053(6) 0.069(5) -0.015(5) 0.001(5) -0.005(4)
C(92) 0.048(5) 0.062(6) 0.049(4) -0.015(4) 0.005(3) 0.002(3)
C(93) 0.026(3) 0.067(6) 0.050(4) -0.003(3) -0.003(3) 0.003(3)
C(94) 0.057(5) 0.053(6) 0.067(5) -0.004(4) 0.001(4) 0.014(4)
C(95) 0.069(7) 0.081(8) 0.086(7) 0.003(6) 0.015(5) 0.003(5)
C(96) 0.032(5) 0.086(8) 0.108(8) 0.005(5) 0.002(5) -0.001(6)
C(97) 0.062(6) 0.080(8) 0.086(7) -0.017(6) -0.025(5) 0.020(5)
C(98) 0.056(6) 0.077(7) 0.064(5) -0.000(5) -0.018(4) 0.005(4)
C(99) 0.070(7) 0.121(10) 0.086(7) -0.015(7) -0.010(6) 0.004(6)
C(100) 0.119(9) 0.087(8) 0.055(5) -0.012(7) 0.011(5) -0.003(5)
C(101) 0.206(18) 0.143(14) 0.164(15) -0.096(13) -0.061(13) 0.058(12)
C(102) 0.072(7) 0.123(11) 0.118(9) 0.005(7) 0.040(7) 0.027(8)
C(103) 0.154(14) 0.30(2) 0.080(9) -0.137(15) -0.034(9) 0.050(11)
C(104) 0.28(2) 0.128(14) 0.086(9) -0.039(14) 0.050(12) -0.004(9)
C(106) 0.076(8) 0.103(9) 0.095(8) -0.013(7) 0.010(6) -0.028(6)
C(107) 0.079(8) 0.089(9) 0.087(7) 0.012(7) -0.005(6) -0.021(6)
C(108) 0.064(7) 0.110(10) 0.179(13) -0.017(7) 0.000(8) -0.036(9)
C(109) 0.068(8) 0.207(17) 0.108(10) -0.021(10) -0.002(7) -0.021(10)
C(110) 0.146(13) 0.138(13) 0.121(11) 0.033(11) 0.075(10) 0.029(9)

loop_
_atom_type_symbol
_atom_type_description
_atom_type_scat_dispersion_real
_atom_type_scat_dispersion_imag
_atom_type_scat_source
C C 0.003 0.002
;
International Tables for Crystallography
(1992, Vol. C, Tables 4.2.6.8 and 6.1.1.4)
;
H H 0.000 0.000
;
International Tables for Crystallography
(1992, Vol. C, Table 6.1.1.4)
;
Cl Cl 0.148 0.159
;
International Tables for Crystallography
(1992, Vol. C, Tables 4.2.6.8 and 6.1.1.4)
;
F F 0.017 0.010
;
International Tables for Crystallography
(1992, Vol. C, Tables 4.2.6.8 and 6.1.1.4)
;
P P 0.102 0.094
;
International Tables for Crystallography
(1992, Vol. C, Tables 4.2.6.8 and 6.1.1.4)
;
Pd Pd -0.999 1.007
;
International Tables for Crystallography
(1992, Vol. C, Tables 4.2.6.8 and 6.1.1.4)
;
Rh Rh -1.118 0.919
;
International Tables for Crystallography
(1992, Vol. C, Tables 4.2.6.8 and 6.1.1.4)
;
O O 0.011 0.006
;
International Tables for Crystallography
(1992, Vol. C, Tables 4.2.6.8 and 6.1.1.4)
;

loop_
_geom_angle_atom_site_label_1
_geom_angle_atom_site_label_2
_geom_angle_atom_site_label_3
_geom_angle
_geom_angle_publ_flag
Pd(2) Pd(1) P(1) 165.68(5) yes
Pd(2) Pd(1) P(3) 86.02(5) yes
Pd(2) Pd(1) P(5) 81.28(5) yes
P(1) Pd(1) P(3) 91.48(6) yes
P(1) Pd(1) P(5) 102.82(7) yes
P(3) Pd(1) P(5) 164.90(7) yes
Pd(1) Pd(2) Cl(4) 176.12(5) yes
Pd(1) Pd(2) P(4) 92.40(5) yes
Pd(1) Pd(2) P(6) 85.81(4) yes
Cl(4) Pd(2) P(4) 91.40(6) yes
Cl(4) Pd(2) P(6) 90.50(6) yes
P(4) Pd(2) P(6) 173.06(7) yes
Cl(1) Rh(1) Cl(2) 93.12(7) yes
Cl(1) Rh(1) P(2) 84.65(7) yes
Cl(1) Rh(1) C(7) 156.8(2) yes
Cl(1) Rh(1) C(8) 120.6(2) yes
Cl(1) Rh(1) C(9) 92.8(2) yes
Cl(1) Rh(1) C(10) 97.4(2) yes
Cl(1) Rh(1) C(11) 133.2(2) yes
Cl(2) Rh(1) P(2) 88.79(6) yes
Cl(2) Rh(1) C(7) 98.3(2) yes
Cl(2) Rh(1) C(8) 92.2(2) yes
Cl(2) Rh(1) C(9) 119.9(2) yes
Cl(2) Rh(1) C(10) 156.0(2) yes
Cl(2) Rh(1) C(11) 133.5(2) yes
P(2) Rh(1) C(7) 115.6(2) yes
P(2) Rh(1) C(8) 154.7(2) yes
P(2) Rh(1) C(9) 151.3(2) yes
P(2) Rh(1) C(10) 113.6(2) yes
P(2) Rh(1) C(11) 98.1(2) yes
C(7) Rh(1) C(8) 39.3(2) yes
C(7) Rh(1) C(9) 64.0(2) yes
C(7) Rh(1) C(10) 65.0(3) yes
C(7) Rh(1) C(11) 37.7(3) yes
C(8) Rh(1) C(9) 36.9(2) yes
C(8) Rh(1) C(10) 63.9(2) yes
C(8) Rh(1) C(11) 63.4(3) yes
C(9) Rh(1) C(10) 38.3(2) yes
C(9) Rh(1) C(11) 63.4(2) yes
C(10) Rh(1) C(11) 38.9(2) yes
Cl(3) Rh(2) P(7) 85.68(7) yes
Cl(3) Rh(2) P(8) 82.32(7) yes
Cl(3) Rh(2) C(17) 90.8(2) yes
Cl(3) Rh(2) C(18) 117.8(2) yes
Cl(3) Rh(2) C(19) 153.7(2) yes
Cl(3) Rh(2) C(20) 133.6(2) yes
Cl(3) Rh(2) C(21) 98.5(2) yes
P(7) Rh(2) P(8) 72.40(7) yes
P(7) Rh(2) C(17) 128.1(2) yes
P(7) Rh(2) C(18) 103.3(2) yes
P(7) Rh(2) C(19) 107.9(2) yes
P(7) Rh(2) C(20) 140.7(2) yes
P(7) Rh(2) C(21) 165.1(2) yes
P(8) Rh(2) C(17) 158.0(2) yes
P(8) Rh(2) C(18) 159.5(2) yes
P(8) Rh(2) C(19) 122.8(2) yes
P(8) Rh(2) C(20) 107.0(2) yes
P(8) Rh(2) C(21) 122.2(2) yes
C(17) Rh(2) C(18) 36.3(3) yes
C(17) Rh(2) C(19) 63.1(3) yes
C(17) Rh(2) C(20) 63.4(3) yes
C(17) Rh(2) C(21) 38.0(3) yes
C(18) Rh(2) C(19) 38.2(3) yes
C(18) Rh(2) C(20) 63.1(3) yes
C(18) Rh(2) C(21) 62.0(3) yes
C(19) Rh(2) C(20) 38.0(3) yes
C(19) Rh(2) C(21) 63.0(3) yes
C(20) Rh(2) C(21) 37.5(3) yes
Cl(19) Cl(18) C(108) 73.4(9) yes
Cl(18) Cl(19) C(108) 73.3(9) yes
Pd(1) P(1) C(1) 116.2(2) yes
Pd(1) P(1) C(27) 104.2(2) yes
Pd(1) P(1) C(33) 126.0(2) yes
C(1) P(1) C(27) 105.4(3) yes
C(1) P(1) C(33) 99.8(3) yes
C(27) P(1) C(33) 103.0(3) yes
Rh(1) P(2) C(1) 111.0(2) yes
Rh(1) P(2) C(2) 114.5(2) yes
Rh(1) P(2) C(39) 113.0(2) yes
C(1) P(2) C(2) 104.8(3) yes
C(1) P(2) C(39) 107.1(3) yes
C(2) P(2) C(39) 105.9(3) yes
Pd(1) P(3) C(2) 118.2(2) yes
Pd(1) P(3) C(3) 106.5(2) yes
Pd(1) P(3) C(45) 121.9(2) yes
C(2) P(3) C(3) 102.3(3) yes
C(2) P(3) C(45) 101.6(3) yes
C(3) P(3) C(45) 103.9(3) yes
Pd(2) P(4) C(3) 113.5(2) yes
Pd(2) P(4) C(51) 115.5(2) yes
Pd(2) P(4) C(57) 118.5(2) yes
C(3) P(4) C(51) 101.0(3) yes
C(3) P(4) C(57) 103.1(3) yes
C(51) P(4) C(57) 103.0(3) yes
Pd(1) P(5) C(4) 104.9(2) yes
Pd(1) P(5) C(63) 124.3(2) yes
Pd(1) P(5) C(69) 116.4(2) yes
C(4) P(5) C(63) 103.8(3) yes
C(4) P(5) C(69) 105.1(3) yes
C(63) P(5) C(69) 100.4(3) yes
Pd(2) P(6) C(4) 114.1(2) yes
Pd(2) P(6) C(5) 112.1(2) yes
Pd(2) P(6) C(75) 113.5(2) yes
C(4) P(6) C(5) 101.3(3) yes
C(4) P(6) C(75) 108.6(3) yes
C(5) P(6) C(75) 106.3(3) yes
Rh(2) P(7) C(5) 115.0(2) yes
Rh(2) P(7) C(6) 93.4(2) yes
Rh(2) P(7) C(81) 120.0(2) yes
C(5) P(7) C(6) 114.0(3) yes
C(5) P(7) C(81) 106.0(3) yes
C(6) P(7) C(81) 108.1(3) yes
Rh(2) P(8) C(6) 93.5(2) yes
Rh(2) P(8) C(87) 118.3(2) yes
Rh(2) P(8) C(93) 124.1(2) yes
C(6) P(8) C(87) 110.8(3) yes
C(6) P(8) C(93) 106.5(3) yes
C(87) P(8) C(93) 102.5(3) yes
F(1) P(9) F(2) 90.1(3) yes
F(1) P(9) F(3) 91.6(3) yes
F(1) P(9) F(4) 179.6(3) yes
F(1) P(9) F(5) 90.0(3) yes
F(1) P(9) F(6) 88.4(3) yes
F(2) P(9) F(3) 88.6(3) yes
F(2) P(9) F(4) 89.9(3) yes
F(2) P(9) F(5) 178.8(4) yes
F(2) P(9) F(6) 89.2(3) yes
F(3) P(9) F(4) 88.8(3) yes
F(3) P(9) F(5) 92.7(4) yes
F(3) P(9) F(6) 177.8(3) yes
F(4) P(9) F(5) 89.9(3) yes
F(4) P(9) F(6) 91.2(3) yes
F(5) P(9) F(6) 89.6(4) yes
F(7) P(10) F(8) 90.7(4) yes
F(7) P(10) F(9) 92.1(4) yes
F(7) P(10) F(10) 89.8(4) yes
F(7) P(10) F(11) 178.7(4) yes
F(7) P(10) F(12) 88.8(3) yes
F(8) P(10) F(9) 88.8(4) yes
F(8) P(10) F(10) 179.1(4) yes
F(8) P(10) F(11) 88.6(4) yes
F(8) P(10) F(12) 90.8(4) yes
F(9) P(10) F(10) 90.4(4) yes
F(9) P(10) F(11) 86.8(4) yes
F(9) P(10) F(12) 179.0(4) yes
F(10) P(10) F(11) 90.9(4) yes
F(10) P(10) F(12) 90.0(4) yes
F(11) P(10) F(12) 92.2(3) yes
C(107) O(1) C(109) 112.1(10) yes
P(1) C(1) P(2) 121.8(3) yes
P(2) C(2) P(3) 118.1(3) yes
P(3) C(3) P(4) 106.1(3) yes
P(5) C(4) P(6) 103.9(3) yes
P(6) C(5) P(7) 122.3(4) yes
P(7) C(6) P(8) 95.2(3) yes
Rh(1) C(7) C(8) 72.9(4) yes
Rh(1) C(7) C(11) 72.3(4) yes
Rh(1) C(7) C(12) 129.6(5) yes
C(8) C(7) C(11) 107.5(6) yes
C(8) C(7) C(12) 125.1(7) yes
C(11) C(7) C(12) 126.4(7) yes
Rh(1) C(8) C(7) 67.8(4) yes
Rh(1) C(8) C(9) 70.9(4) yes
Rh(1) C(8) C(13) 125.6(5) yes
C(7) C(8) C(9) 107.1(6) yes
C(7) C(8) C(13) 124.0(7) yes
C(9) C(8) C(13) 128.9(7) yes
Rh(1) C(9) C(8) 72.2(3) yes
Rh(1) C(9) C(10) 68.9(3) yes
Rh(1) C(9) C(14) 126.6(5) yes
C(8) C(9) C(10) 109.5(6) yes
C(8) C(9) C(14) 124.9(7) yes
C(10) C(9) C(14) 125.6(6) yes
Rh(1) C(10) C(9) 72.8(4) yes
Rh(1) C(10) C(11) 71.6(4) yes
Rh(1) C(10) C(15) 125.7(5) yes
C(9) C(10) C(11) 106.6(6) yes
C(9) C(10) C(15) 127.2(7) yes
C(11) C(10) C(15) 125.8(7) yes
Rh(1) C(11) C(7) 70.0(4) yes
Rh(1) C(11) C(10) 69.5(4) yes
Rh(1) C(11) C(16) 128.5(5) yes
C(7) C(11) C(10) 108.9(7) yes
C(7) C(11) C(16) 126.8(7) yes
C(10) C(11) C(16) 124.2(7) yes
Rh(2) C(17) C(18) 70.3(4) yes
Rh(2) C(17) C(21) 70.7(4) yes
Rh(2) C(17) C(22) 124.6(5) yes
C(18) C(17) C(21) 106.9(7) yes
C(18) C(17) C(22) 128.1(8) yes
C(21) C(17) C(22) 125.0(8) yes
Rh(2) C(18) C(17) 73.3(4) yes
Rh(2) C(18) C(19) 70.9(4) yes
Rh(2) C(18) C(23) 126.5(5) yes
C(17) C(18) C(19) 110.6(7) yes
C(17) C(18) C(23) 122.3(8) yes
C(19) C(18) C(23) 127.0(7) yes
Rh(2) C(19) C(18) 70.9(4) yes
Rh(2) C(19) C(20) 72.0(4) yes
Rh(2) C(19) C(24) 128.3(5) yes
C(18) C(19) C(20) 106.9(7) yes
C(18) C(19) C(24) 126.3(8) yes
C(20) C(19) C(24) 126.4(8) yes
Rh(2) C(20) C(19) 70.0(4) yes
Rh(2) C(20) C(21) 71.4(4) yes
Rh(2) C(20) C(25) 130.3(6) yes
C(19) C(20) C(21) 107.1(7) yes
C(19) C(20) C(25) 124.3(8) yes
C(21) C(20) C(25) 128.0(9) yes
Rh(2) C(21) C(17) 71.3(4) yes
Rh(2) C(21) C(20) 71.0(5) yes
Rh(2) C(21) C(26) 125.7(5) yes
C(17) C(21) C(20) 108.5(7) yes
C(17) C(21) C(26) 125.9(8) yes
C(20) C(21) C(26) 125.5(8) yes
P(1) C(27) C(28) 124.7(5) yes
P(1) C(27) C(32) 116.0(5) yes
C(28) C(27) C(32) 119.2(7) yes
C(27) C(28) C(29) 120.9(7) yes
C(28) C(29) C(30) 121.0(7) yes
C(29) C(30) C(31) 118.3(8) yes
C(30) C(31) C(32) 122.0(7) yes
C(27) C(32) C(31) 118.5(7) yes
P(1) C(33) C(34) 118.6(5) yes
P(1) C(33) C(38) 121.6(6) yes
C(34) C(33) C(38) 119.6(7) yes
C(33) C(34) C(35) 119.3(7) yes
C(34) C(35) C(36) 121.0(8) yes
C(35) C(36) C(37) 118.6(8) yes
C(36) C(37) C(38) 120.8(8) yes
C(33) C(38) C(37) 120.7(8) yes
P(2) C(39) C(40) 122.7(5) yes
P(2) C(39) C(44) 116.8(5) yes
C(40) C(39) C(44) 120.5(6) yes
C(39) C(40) C(41) 119.6(7) yes
C(40) C(41) C(42) 119.1(7) yes
C(41) C(42) C(43) 119.2(8) yes
C(42) C(43) C(44) 123.4(8) yes
C(39) C(44) C(43) 118.2(7) yes
P(3) C(45) C(46) 121.1(5) yes
P(3) C(45) C(50) 121.2(5) yes
C(46) C(45) C(50) 117.7(6) yes
C(45) C(46) C(47) 121.5(7) yes
C(46) C(47) C(48) 120.1(8) yes
C(47) C(48) C(49) 120.3(8) yes
C(48) C(49) C(50) 119.3(8) yes
C(45) C(50) C(49) 120.9(7) yes
P(4) C(51) C(52) 122.6(6) yes
P(4) C(51) C(56) 120.6(6) yes
C(52) C(51) C(56) 116.8(7) yes
C(51) C(52) C(53) 120.6(8) yes
C(52) C(53) C(54) 120.8(8) yes
C(53) C(54) C(55) 119.1(8) yes
C(54) C(55) C(56) 121.6(8) yes
C(51) C(56) C(55) 121.1(8) yes
P(4) C(57) C(58) 117.9(6) yes
P(4) C(57) C(62) 123.0(5) yes
C(58) C(57) C(62) 119.0(7) yes
C(57) C(58) C(59) 117.0(8) yes
C(58) C(59) C(60) 122.7(8) yes
C(59) C(60) C(61) 119.6(9) yes
C(60) C(61) C(62) 119.9(9) yes
C(57) C(62) C(61) 121.5(7) yes
P(5) C(63) C(64) 119.4(5) yes
P(5) C(63) C(68) 122.4(6) yes
C(64) C(63) C(68) 118.2(7) yes
C(63) C(64) C(65) 120.4(7) yes
C(64) C(65) C(66) 120.4(8) yes
C(65) C(66) C(67) 120.8(8) yes
C(66) C(67) C(68) 119.5(8) yes
C(63) C(68) C(67) 120.7(7) yes
P(5) C(69) C(70) 122.3(5) yes
P(5) C(69) C(74) 118.7(5) yes
C(70) C(69) C(74) 118.8(6) yes
C(69) C(70) C(71) 120.2(8) yes
C(70) C(71) C(72) 120.6(9) yes
C(71) C(72) C(73) 120.1(9) yes
C(72) C(73) C(74) 121.1(9) yes
C(69) C(74) C(73) 119.1(8) yes
P(6) C(75) C(76) 123.7(5) yes
P(6) C(75) C(80) 117.0(5) yes
C(76) C(75) C(80) 119.3(7) yes
C(75) C(76) C(77) 119.8(7) yes
C(76) C(77) C(78) 122.2(9) yes
C(77) C(78) C(79) 118.7(9) yes
C(78) C(79) C(80) 121.5(9) yes
C(75) C(80) C(79) 118.3(8) yes
P(7) C(81) C(82) 123.4(6) yes
P(7) C(81) C(86) 117.4(6) yes
C(82) C(81) C(86) 118.9(8) yes
C(81) C(82) C(83) 120.9(9) yes
C(82) C(83) C(84) 120.4(10) yes
C(83) C(84) C(85) 119.8(10) yes
C(84) C(85) C(86) 119.3(9) yes
C(81) C(86) C(85) 120.7(8) yes
P(8) C(87) C(88) 121.3(6) yes
P(8) C(87) C(92) 120.6(5) yes
C(88) C(87) C(92) 118.1(7) yes
C(87) C(88) C(89) 120.0(8) yes
C(88) C(89) C(90) 119.8(7) yes
C(89) C(90) C(91) 120.9(8) yes
C(90) C(91) C(92) 119.0(8) yes
C(87) C(92) C(91) 122.2(7) yes
P(8) C(93) C(94) 120.6(5) yes
P(8) C(93) C(98) 118.6(6) yes
C(94) C(93) C(98) 120.6(7) yes
C(93) C(94) C(95) 118.2(8) yes
C(94) C(95) C(96) 121.4(10) yes
C(95) C(96) C(97) 121.9(10) yes
C(96) C(97) C(98) 120.8(9) yes
C(93) C(98) C(97) 116.9(8) yes
Cl(5) C(99) Cl(6) 113.5(6) yes
Cl(7) C(100) Cl(8) 114.2(6) yes
Cl(9) C(101) Cl(10) 107.2(9) yes
Cl(11) C(102) Cl(12) 111.9(7) yes
Cl(13) C(103) Cl(14) 114.0(8) yes
Cl(15) C(104) Cl(16) 114.8(9) yes
O(1) C(107) C(110) 108.1(10) yes
Cl(17) C(108) Cl(18) 113.1(7) yes
Cl(17) C(108) Cl(19) 100.8(7) yes
Cl(18) C(108) Cl(19) 33.3(5) yes
O(1) C(109) C(106) 110.4(12) yes
P(1) C(1) H(1) 106.9 no
P(1) C(1) H(2) 106.9 no
P(2) C(1) H(1) 106.9 no
P(2) C(1) H(2) 106.9 no
H(1) C(1) H(2) 106.7 no
P(2) C(2) H(3) 107.8 no
P(2) C(2) H(4) 107.8 no
P(3) C(2) H(3) 107.8 no
P(3) C(2) H(4) 107.8 no
H(3) C(2) H(4) 107.1 no
P(3) C(3) H(5) 110.5 no
P(3) C(3) H(6) 110.5 no
P(4) C(3) H(5) 110.5 no
P(4) C(3) H(6) 110.5 no
H(5) C(3) H(6) 108.7 no
P(5) C(4) H(7) 111.0 no
P(5) C(4) H(8) 111.0 no
P(6) C(4) H(7) 111.0 no
P(6) C(4) H(8) 111.0 no
H(7) C(4) H(8) 109.0 no
P(6) C(5) H(9) 106.7 no
P(6) C(5) H(10) 106.7 no
P(7) C(5) H(9) 106.7 no
P(7) C(5) H(10) 106.8 no
H(9) C(5) H(10) 106.6 no
P(7) C(6) H(11) 112.7 no
P(7) C(6) H(12) 112.7 no
P(8) C(6) H(11) 112.7 no
P(8) C(6) H(12) 112.7 no
H(11) C(6) H(12) 110.2 no
C(7) C(12) H(13) 109.5 no
C(7) C(12) H(14) 109.5 no
C(7) C(12) H(15) 109.5 no
H(13) C(12) H(14) 109.5 no
H(13) C(12) H(15) 109.5 no
H(14) C(12) H(15) 109.5 no
C(8) C(13) H(16) 109.5 no
C(8) C(13) H(17) 109.5 no
C(8) C(13) H(18) 109.5 no
H(16) C(13) H(17) 109.5 no
H(16) C(13) H(18) 109.5 no
H(17) C(13) H(18) 109.5 no
C(9) C(14) H(19) 109.5 no
C(9) C(14) H(20) 109.5 no
C(9) C(14) H(21) 109.5 no
H(19) C(14) H(20) 109.5 no
H(19) C(14) H(21) 109.5 no
H(20) C(14) H(21) 109.5 no
C(10) C(15) H(22) 109.5 no
C(10) C(15) H(23) 109.5 no
C(10) C(15) H(24) 109.5 no
H(22) C(15) H(23) 109.5 no
H(22) C(15) H(24) 109.5 no
H(23) C(15) H(24) 109.5 no
C(11) C(16) H(25) 109.5 no
C(11) C(16) H(26) 109.5 no
C(11) C(16) H(27) 109.5 no
H(25) C(16) H(26) 109.5 no
H(25) C(16) H(27) 109.5 no
H(26) C(16) H(27) 109.5 no
C(17) C(22) H(28) 109.5 no
C(17) C(22) H(29) 109.5 no
C(17) C(22) H(30) 109.5 no
H(28) C(22) H(29) 109.5 no
H(28) C(22) H(30) 109.5 no
H(29) C(22) H(30) 109.5 no
C(18) C(23) H(31) 109.5 no
C(18) C(23) H(32) 109.5 no
C(18) C(23) H(33) 109.5 no
H(31) C(23) H(32) 109.5 no
H(31) C(23) H(33) 109.5 no
H(32) C(23) H(33) 109.5 no
C(19) C(24) H(34) 109.5 no
C(19) C(24) H(35) 109.5 no
C(19) C(24) H(36) 109.5 no
H(34) C(24) H(35) 109.5 no
H(34) C(24) H(36) 109.5 no
H(35) C(24) H(36) 109.5 no
C(20) C(25) H(37) 109.5 no
C(20) C(25) H(38) 109.5 no
C(20) C(25) H(39) 109.5 no
H(37) C(25) H(38) 109.5 no
H(37) C(25) H(39) 109.5 no
H(38) C(25) H(39) 109.5 no
C(21) C(26) H(40) 109.5 no
C(21) C(26) H(41) 109.5 no
C(21) C(26) H(42) 109.5 no
H(40) C(26) H(41) 109.5 no
H(40) C(26) H(42) 109.5 no
H(41) C(26) H(42) 109.5 no
C(27) C(28) H(43) 119.6 no
C(29) C(28) H(43) 119.6 no
C(28) C(29) H(44) 119.5 no
C(30) C(29) H(44) 119.5 no
C(29) C(30) H(45) 120.8 no
C(31) C(30) H(45) 120.9 no
C(30) C(31) H(46) 119.0 no
C(32) C(31) H(46) 119.0 no
C(27) C(32) H(47) 120.7 no
C(31) C(32) H(47) 120.7 no
C(33) C(34) H(48) 120.4 no
C(35) C(34) H(48) 120.4 no
C(34) C(35) H(49) 119.5 no
C(36) C(35) H(49) 119.5 no
C(35) C(36) H(50) 120.7 no
C(37) C(36) H(50) 120.7 no
C(36) C(37) H(51) 119.6 no
C(38) C(37) H(51) 119.6 no
C(33) C(38) H(52) 119.7 no
C(37) C(38) H(52) 119.7 no
C(39) C(40) H(53) 120.2 no
C(41) C(40) H(53) 120.2 no
C(40) C(41) H(54) 120.5 no
C(42) C(41) H(54) 120.5 no
C(41) C(42) H(55) 120.4 no
C(43) C(42) H(55) 120.4 no
C(42) C(43) H(56) 118.3 no
C(44) C(43) H(56) 118.3 no
C(39) C(44) H(57) 120.9 no
C(43) C(44) H(57) 120.9 no
C(45) C(46) H(58) 119.2 no
C(47) C(46) H(58) 119.2 no
C(46) C(47) H(59) 119.9 no
C(48) C(47) H(59) 119.9 no
C(47) C(48) H(60) 119.8 no
C(49) C(48) H(60) 119.8 no
C(48) C(49) H(61) 120.3 no
C(50) C(49) H(61) 120.4 no
C(45) C(50) H(62) 119.6 no
C(49) C(50) H(62) 119.6 no
C(51) C(52) H(63) 119.7 no
C(53) C(52) H(63) 119.7 no
C(52) C(53) H(64) 119.6 no
C(54) C(53) H(64) 119.6 no
C(53) C(54) H(65) 120.5 no
C(55) C(54) H(65) 120.5 no
C(54) C(55) H(66) 119.2 no
C(56) C(55) H(66) 119.2 no
C(51) C(56) H(67) 119.5 no
C(55) C(56) H(67) 119.5 no
C(57) C(58) H(68) 121.5 no
C(59) C(58) H(68) 121.5 no
C(58) C(59) H(69) 118.7 no
C(60) C(59) H(69) 118.7 no
C(59) C(60) H(70) 120.2 no
C(61) C(60) H(70) 120.2 no
C(60) C(61) H(71) 120.0 no
C(62) C(61) H(71) 120.0 no
C(57) C(62) H(72) 119.3 no
C(61) C(62) H(72) 119.3 no
C(63) C(64) H(73) 119.8 no
C(65) C(64) H(73) 119.8 no
C(64) C(65) H(74) 119.8 no
C(66) C(65) H(74) 119.8 no
C(65) C(66) H(75) 119.6 no
C(67) C(66) H(75) 119.6 no
C(66) C(67) H(76) 120.3 no
C(68) C(67) H(76) 120.3 no
C(63) C(68) H(77) 119.6 no
C(67) C(68) H(77) 119.6 no
C(69) C(70) H(78) 119.9 no
C(71) C(70) H(78) 119.9 no
C(70) C(71) H(79) 119.7 no
C(72) C(71) H(79) 119.7 no
C(71) C(72) H(80) 119.9 no
C(73) C(72) H(80) 119.9 no
C(72) C(73) H(81) 119.4 no
C(74) C(73) H(81) 119.4 no
C(69) C(74) H(82) 120.5 no
C(73) C(74) H(82) 120.5 no
C(75) C(76) H(83) 120.1 no
C(77) C(76) H(83) 120.1 no
C(76) C(77) H(84) 118.9 no
C(78) C(77) H(84) 118.9 no
C(77) C(78) H(85) 120.6 no
C(79) C(78) H(85) 120.6 no
C(78) C(79) H(86) 119.2 no
C(80) C(79) H(86) 119.3 no
C(75) C(80) H(87) 120.8 no
C(79) C(80) H(87) 120.8 no
C(81) C(82) H(88) 119.6 no
C(83) C(82) H(88) 119.6 no
C(82) C(83) H(89) 119.8 no
C(84) C(83) H(89) 119.8 no
C(83) C(84) H(90) 120.1 no
C(85) C(84) H(90) 120.1 no
C(84) C(85) H(91) 120.3 no
C(86) C(85) H(91) 120.3 no
C(81) C(86) H(92) 119.7 no
C(85) C(86) H(92) 119.7 no
C(87) C(88) H(93) 120.0 no
C(89) C(88) H(93) 120.0 no
C(88) C(89) H(94) 120.1 no
C(90) C(89) H(94) 120.1 no
C(89) C(90) H(95) 119.6 no
C(91) C(90) H(95) 119.6 no
C(90) C(91) H(96) 120.5 no
C(92) C(91) H(96) 120.5 no
C(87) C(92) H(97) 118.9 no
C(91) C(92) H(97) 118.9 no
C(93) C(94) H(98) 120.9 no
C(95) C(94) H(98) 120.9 no
C(94) C(95) H(99) 119.3 no
C(96) C(95) H(99) 119.3 no
C(95) C(96) H(100) 119.1 no
C(97) C(96) H(100) 119.1 no
C(96) C(97) H(101) 119.6 no
C(98) C(97) H(101) 119.6 no
C(93) C(98) H(102) 121.5 no
C(97) C(98) H(102) 121.6 no
Cl(5) C(99) H(103) 108.9 no
Cl(5) C(99) H(104) 108.9 no
Cl(6) C(99) H(103) 108.9 no
Cl(6) C(99) H(104) 108.9 no
H(103) C(99) H(104) 107.7 no
Cl(7) C(100) H(105) 108.7 no
Cl(7) C(100) H(106) 108.7 no
Cl(8) C(100) H(105) 108.7 no
Cl(8) C(100) H(106) 108.7 no
H(105) C(100) H(106) 107.6 no
Cl(9) C(101) H(107) 110.3 no
Cl(9) C(101) H(108) 110.3 no
Cl(10) C(101) H(107) 110.3 no
Cl(10) C(101) H(108) 110.3 no
H(107) C(101) H(108) 108.5 no
Cl(11) C(102) H(109) 109.2 no
Cl(11) C(102) H(110) 109.2 no
Cl(12) C(102) H(109) 109.2 no
Cl(12) C(102) H(110) 109.2 no
H(109) C(102) H(110) 107.9 no
Cl(13) C(103) H(111) 108.8 no
Cl(13) C(103) H(112) 108.8 no
Cl(14) C(103) H(111) 108.8 no
Cl(14) C(103) H(112) 108.7 no
H(111) C(103) H(112) 107.7 no
Cl(15) C(104) H(113) 108.6 no
Cl(15) C(104) H(114) 108.6 no
Cl(16) C(104) H(113) 108.6 no
Cl(16) C(104) H(114) 108.6 no
H(113) C(104) H(114) 107.6 no
C(109) C(106) H(115) 109.5 no
C(109) C(106) H(116) 109.5 no
C(109) C(106) H(117) 109.5 no
H(115) C(106) H(116) 109.5 no
H(115) C(106) H(117) 109.5 no
H(116) C(106) H(117) 109.5 no
O(1) C(107) H(118) 110.1 no
O(1) C(107) H(119) 110.1 no
C(110) C(107) H(118) 110.1 no
C(110) C(107) H(119) 110.1 no
H(118) C(107) H(119) 108.4 no
O(1) C(109) H(120) 109.6 no
O(1) C(109) H(121) 109.6 no
C(106) C(109) H(120) 109.6 no
C(106) C(109) H(121) 109.6 no
H(120) C(109) H(121) 108.1 no
C(107) C(110) H(122) 109.5 no
C(107) C(110) H(123) 109.5 no
C(107) C(110) H(124) 109.5 no
H(122) C(110) H(123) 109.5 no
H(122) C(110) H(124) 109.5 no
H(123) C(110) H(124) 109.5 no

loop_
_geom_bond_atom_site_label_1
_geom_bond_atom_site_label_2
_geom_bond_distance
_geom_bond_publ_flag
Pd(1) Pd(2) 2.6932(6) yes
Pd(1) P(1) 2.3794(19) yes
Pd(1) P(3) 2.323(2) yes
Pd(1) P(5) 2.327(2) yes
Pd(2) Cl(4) 2.4408(19) yes
Pd(2) P(4) 2.333(2) yes
Pd(2) P(6) 2.341(2) yes
Rh(1) Cl(1) 2.427(2) yes
Rh(1) Cl(2) 2.431(2) yes
Rh(1) P(2) 2.3240(19) yes
Rh(1) C(7) 2.190(8) yes
Rh(1) C(8) 2.260(7) yes
Rh(1) C(9) 2.244(6) yes
Rh(1) C(10) 2.191(7) yes
Rh(1) C(11) 2.219(8) yes
Rh(2) Cl(3) 2.425(2) yes
Rh(2) P(7) 2.340(2) yes
Rh(2) P(8) 2.336(2) yes
Rh(2) C(17) 2.258(8) yes
Rh(2) C(18) 2.220(7) yes
Rh(2) C(19) 2.219(7) yes
Rh(2) C(20) 2.245(8) yes
Rh(2) C(21) 2.250(8) yes
Cl(5) C(99) 1.749(11) yes
Cl(6) C(99) 1.742(11) yes
Cl(7) C(100) 1.741(11) yes
Cl(8) C(100) 1.765(11) yes
Cl(9) C(101) 1.845(16) yes
Cl(10) C(101) 1.633(17) yes
Cl(11) C(102) 1.704(12) yes
Cl(12) C(102) 1.745(12) yes
Cl(13) C(103) 1.805(17) yes
Cl(14) C(103) 1.675(15) yes
Cl(15) C(104) 1.781(18) yes
Cl(16) C(104) 1.529(16) yes
Cl(17) C(108) 1.718(14) yes
Cl(18) Cl(19) 1.042(16) yes
Cl(18) C(108) 1.817(15) yes
Cl(19) C(108) 1.818(17) yes
P(1) C(1) 1.852(6) yes
P(1) C(27) 1.847(7) yes
P(1) C(33) 1.848(7) yes
P(2) C(1) 1.831(7) yes
P(2) C(2) 1.869(7) yes
P(2) C(39) 1.853(7) yes
P(3) C(2) 1.859(6) yes
P(3) C(3) 1.857(7) yes
P(3) C(45) 1.821(7) yes
P(4) C(3) 1.856(6) yes
P(4) C(51) 1.840(7) yes
P(4) C(57) 1.828(7) yes
P(5) C(4) 1.832(7) yes
P(5) C(63) 1.842(7) yes
P(5) C(69) 1.842(7) yes
P(6) C(4) 1.859(7) yes
P(6) C(5) 1.858(7) yes
P(6) C(75) 1.832(7) yes
P(7) C(5) 1.843(7) yes
P(7) C(6) 1.870(7) yes
P(7) C(81) 1.847(8) yes
P(8) C(6) 1.869(7) yes
P(8) C(87) 1.813(8) yes
P(8) C(93) 1.839(8) yes
P(9) F(1) 1.584(6) yes
P(9) F(2) 1.610(6) yes
P(9) F(3) 1.596(5) yes
P(9) F(4) 1.593(6) yes
P(9) F(5) 1.566(8) yes
P(9) F(6) 1.603(6) yes
P(10) F(7) 1.598(6) yes
P(10) F(8) 1.595(7) yes
P(10) F(9) 1.600(7) yes
P(10) F(10) 1.552(8) yes
P(10) F(11) 1.570(6) yes
P(10) F(12) 1.603(8) yes
O(1) C(107) 1.374(16) yes
O(1) C(109) 1.510(18) yes
C(7) C(8) 1.496(11) yes
C(7) C(11) 1.425(12) yes
C(7) C(12) 1.492(12) yes
C(8) C(9) 1.426(10) yes
C(8) C(13) 1.519(12) yes
C(9) C(10) 1.457(11) yes
C(9) C(14) 1.504(11) yes
C(10) C(11) 1.467(11) yes
C(10) C(15) 1.488(12) yes
C(11) C(16) 1.551(11) yes
C(17) C(18) 1.397(13) yes
C(17) C(21) 1.469(13) yes
C(17) C(22) 1.492(13) yes
C(18) C(19) 1.452(12) yes
C(18) C(23) 1.553(12) yes
C(19) C(20) 1.455(13) yes
C(19) C(24) 1.543(12) yes
C(20) C(21) 1.446(13) yes
C(20) C(25) 1.482(12) yes
C(21) C(26) 1.490(13) yes
C(27) C(28) 1.391(10) yes
C(27) C(32) 1.414(10) yes
C(28) C(29) 1.383(12) yes
C(29) C(30) 1.395(12) yes
C(30) C(31) 1.386(11) yes
C(31) C(32) 1.403(12) yes
C(33) C(34) 1.409(11) yes
C(33) C(38) 1.389(11) yes
C(34) C(35) 1.418(11) yes
C(35) C(36) 1.414(12) yes
C(36) C(37) 1.385(13) yes
C(37) C(38) 1.417(12) yes
C(39) C(40) 1.430(10) yes
C(39) C(44) 1.410(10) yes
C(40) C(41) 1.411(11) yes
C(41) C(42) 1.446(13) yes
C(42) C(43) 1.366(13) yes
C(43) C(44) 1.398(11) yes
C(45) C(46) 1.419(10) yes
C(45) C(50) 1.432(11) yes
C(46) C(47) 1.391(11) yes
C(47) C(48) 1.398(13) yes
C(48) C(49) 1.421(15) yes
C(49) C(50) 1.405(11) yes
C(51) C(52) 1.416(11) yes
C(51) C(56) 1.406(11) yes
C(52) C(53) 1.408(11) yes
C(53) C(54) 1.369(14) yes
C(54) C(55) 1.376(13) yes
C(55) C(56) 1.385(12) yes
C(57) C(58) 1.428(10) yes
C(57) C(62) 1.408(11) yes
C(58) C(59) 1.453(13) yes
C(59) C(60) 1.354(17) yes
C(60) C(61) 1.403(14) yes
C(61) C(62) 1.403(13) yes
C(63) C(64) 1.408(11) yes
C(63) C(68) 1.408(11) yes
C(64) C(65) 1.383(11) yes
C(65) C(66) 1.379(13) yes
C(66) C(67) 1.380(13) yes
C(67) C(68) 1.395(12) yes
C(69) C(70) 1.404(11) yes
C(69) C(74) 1.406(11) yes
C(70) C(71) 1.368(12) yes
C(71) C(72) 1.400(15) yes
C(72) C(73) 1.340(16) yes
C(73) C(74) 1.410(12) yes
C(75) C(76) 1.383(10) yes
C(75) C(80) 1.424(11) yes
C(76) C(77) 1.402(13) yes
C(77) C(78) 1.355(15) yes
C(78) C(79) 1.393(15) yes
C(79) C(80) 1.406(13) yes
C(81) C(82) 1.388(13) yes
C(81) C(86) 1.408(12) yes
C(82) C(83) 1.397(15) yes
C(83) C(84) 1.399(17) yes
C(84) C(85) 1.400(16) yes
C(85) C(86) 1.413(14) yes
C(87) C(88) 1.403(11) yes
C(87) C(92) 1.408(11) yes
C(88) C(89) 1.423(12) yes
C(89) C(90) 1.358(13) yes
C(90) C(91) 1.422(12) yes
C(91) C(92) 1.359(12) yes
C(93) C(94) 1.432(12) yes
C(93) C(98) 1.428(12) yes
C(94) C(95) 1.388(14) yes
C(95) C(96) 1.386(16) yes
C(96) C(97) 1.337(16) yes
C(97) C(98) 1.457(14) yes
C(106) C(109) 1.470(19) yes
C(107) C(110) 1.563(19) yes
C(1) H(1) 0.990 no
C(1) H(2) 0.990 no
C(2) H(3) 0.990 no
C(2) H(4) 0.990 no
C(3) H(5) 0.990 no
C(3) H(6) 0.990 no
C(4) H(7) 0.990 no
C(4) H(8) 0.990 no
C(5) H(9) 0.990 no
C(5) H(10) 0.990 no
C(6) H(11) 0.990 no
C(6) H(12) 0.990 no
C(12) H(13) 0.980 no
C(12) H(14) 0.980 no
C(12) H(15) 0.980 no
C(13) H(16) 0.980 no
C(13) H(17) 0.980 no
C(13) H(18) 0.980 no
C(14) H(19) 0.980 no
C(14) H(20) 0.980 no
C(14) H(21) 0.980 no
C(15) H(22) 0.980 no
C(15) H(23) 0.980 no
C(15) H(24) 0.980 no
C(16) H(25) 0.980 no
C(16) H(26) 0.980 no
C(16) H(27) 0.980 no
C(22) H(28) 0.980 no
C(22) H(29) 0.980 no
C(22) H(30) 0.980 no
C(23) H(31) 0.980 no
C(23) H(32) 0.980 no
C(23) H(33) 0.980 no
C(24) H(34) 0.980 no
C(24) H(35) 0.980 no
C(24) H(36) 0.980 no
C(25) H(37) 0.980 no
C(25) H(38) 0.980 no
C(25) H(39) 0.980 no
C(26) H(40) 0.980 no
C(26) H(41) 0.980 no
C(26) H(42) 0.980 no
C(28) H(43) 0.950 no
C(29) H(44) 0.950 no
C(30) H(45) 0.950 no
C(31) H(46) 0.950 no
C(32) H(47) 0.950 no
C(34) H(48) 0.950 no
C(35) H(49) 0.950 no
C(36) H(50) 0.950 no
C(37) H(51) 0.950 no
C(38) H(52) 0.950 no
C(40) H(53) 0.950 no
C(41) H(54) 0.950 no
C(42) H(55) 0.950 no
C(43) H(56) 0.950 no
C(44) H(57) 0.950 no
C(46) H(58) 0.950 no
C(47) H(59) 0.950 no
C(48) H(60) 0.950 no
C(49) H(61) 0.950 no
C(50) H(62) 0.950 no
C(52) H(63) 0.950 no
C(53) H(64) 0.950 no
C(54) H(65) 0.950 no
C(55) H(66) 0.950 no
C(56) H(67) 0.950 no
C(58) H(68) 0.950 no
C(59) H(69) 0.950 no
C(60) H(70) 0.950 no
C(61) H(71) 0.950 no
C(62) H(72) 0.950 no
C(64) H(73) 0.950 no
C(65) H(74) 0.950 no
C(66) H(75) 0.950 no
C(67) H(76) 0.950 no
C(68) H(77) 0.950 no
C(70) H(78) 0.950 no
C(71) H(79) 0.950 no
C(72) H(80) 0.950 no
C(73) H(81) 0.950 no
C(74) H(82) 0.950 no
C(76) H(83) 0.950 no
C(77) H(84) 0.950 no
C(78) H(85) 0.950 no
C(79) H(86) 0.950 no
C(80) H(87) 0.950 no
C(82) H(88) 0.950 no
C(83) H(89) 0.950 no
C(84) H(90) 0.950 no
C(85) H(91) 0.950 no
C(86) H(92) 0.950 no
C(88) H(93) 0.950 no
C(89) H(94) 0.950 no
C(90) H(95) 0.950 no
C(91) H(96) 0.950 no
C(92) H(97) 0.950 no
C(94) H(98) 0.950 no
C(95) H(99) 0.950 no
C(96) H(100) 0.950 no
C(97) H(101) 0.950 no
C(98) H(102) 0.950 no
C(99) H(103) 0.990 no
C(99) H(104) 0.990 no
C(100) H(105) 0.990 no
C(100) H(106) 0.990 no
C(101) H(107) 0.990 no
C(101) H(108) 0.990 no
C(102) H(109) 0.990 no
C(102) H(110) 0.990 no
C(103) H(111) 0.990 no
C(103) H(112) 0.990 no
C(104) H(113) 0.990 no
C(104) H(114) 0.990 no
C(106) H(115) 0.980 no
C(106) H(116) 0.980 no
C(106) H(117) 0.980 no
C(107) H(118) 0.990 no
C(107) H(119) 0.990 no
C(109) H(120) 0.990 no
C(109) H(121) 0.990 no
C(110) H(122) 0.980 no
C(110) H(123) 0.980 no
C(110) H(124) 0.980 no
